data_2007814
loop_
_publ_author_name
'Bajue, Stanley A.'
'Bramwell, Fitzgerald B.'
'Brock, Carolyn Pratt'
'Bontemps, Jeuneviette'

_publ_section_title
;
 2:1 Adducts of Halotris(<i>p</i>-tolyl)tin(IV) with
 1,9-Bis(4-oxopent-2-en-2-ylamino)-3,7-dithianonane
;
_journal_issue 11
_journal_name_full 'Acta Crystallographica Section C'
_journal_page_first 1618
_journal_page_last 1622
_journal_paper_doi 10.1107/S0108270198006209
_journal_volume 54
_journal_year 1998
_chemical_formula_iupac '[Sn2 Br2 (C7 H7)6 (C17 H30 N2 O2 S2)]'
_chemical_formula_moiety 'C59 H72 Br2 N2 O2 S2 Sn2'
_chemical_formula_sum 'C59 H72 Br2 N2 O2 S2 Sn2'
_chemical_formula_weight 1302.56
_chemical_name_systematic
;
(\m-\kO,O'-1,9-(2,4-pentanedioneimino)-3,7-dithianonane)-
bis(bromotri(p-tolyl)tin(IV))
;
_space_group_IT_number 33
_symmetry_cell_setting orthorhombic
_symmetry_space_group_name_Hall 'P 2c -2n'
_symmetry_space_group_name_H-M 'P n a 21'
_cell_angle_alpha 90.
_cell_angle_beta 90.
_cell_angle_gamma 90.
_cell_formula_units_Z 4
_cell_length_a 22.8039(11)
_cell_length_b 10.3340(8)
_cell_length_c 26.1543(15)
_cell_measurement_reflns_used 22
_cell_measurement_temperature 296.0(10)
_cell_measurement_theta_max 12.8
_cell_measurement_theta_min 12.2
_cell_volume 6163.4(7)
_computing_cell_refinement 'CAD-4 Manual'
_computing_data_collection 'CAD-4 Manual (Enraf-Nonius, 1988)'
_computing_structure_refinement 'SHELXL93 (Sheldrick, 1993)'
_computing_structure_solution 'SHELXTL/PC (Sheldrick, 1990)'
_diffrn_ambient_temperature 296.0(10)
_diffrn_measurement_device 'Enraf-Nonius CAD-4 VAX'
_diffrn_measurement_method \w
_diffrn_radiation_monochromator graphite
_diffrn_radiation_type 'Mo K\a'
_diffrn_radiation_wavelength 0.71073
_diffrn_reflns_av_R_equivalents 0
_diffrn_reflns_av_sigmaI/netI 0.1209
_diffrn_reflns_limit_h_max 27
_diffrn_reflns_limit_h_min 0
_diffrn_reflns_limit_k_max 12
_diffrn_reflns_limit_k_min 0
_diffrn_reflns_limit_l_max 31
_diffrn_reflns_limit_l_min 0
_diffrn_reflns_number 5553
_diffrn_reflns_theta_max 25
_diffrn_reflns_theta_min 2.12
_diffrn_standards_decay_% 1.7
_diffrn_standards_interval_time 60
_diffrn_standards_number 3
_exptl_absorpt_coefficient_mu 2.20
_exptl_absorpt_correction_T_max 0.80
_exptl_absorpt_correction_T_min 0.41
_exptl_absorpt_correction_type empirical
_exptl_absorpt_process_details 'based on 7 \y scans (Flack, 1977)'
_exptl_crystal_colour 'light yellow'
_exptl_crystal_density_diffrn 1.404
_exptl_crystal_density_method 'not measured'
_exptl_crystal_description 'plate;  major faces are {100} (largest), {201}, {001}, and {110}'
_exptl_crystal_F_000 2632
_exptl_crystal_size_max 0.55
_exptl_crystal_size_mid 0.48
_exptl_crystal_size_min 0.10
_refine_diff_density_max 0.91
_refine_diff_density_min -0.63
_refine_ls_abs_structure_details 'Flack (1983)'
_refine_ls_abs_structure_Flack -0.01(2)
_refine_ls_extinction_method none
_refine_ls_goodness_of_fit_all 1.01
_refine_ls_goodness_of_fit_obs 1.16
_refine_ls_hydrogen_treatment 'H atoms: see below'
_refine_ls_matrix_type full
_refine_ls_number_parameters 622
_refine_ls_number_reflns 5535
_refine_ls_number_restraints 1
_refine_ls_restrained_S_all 1.02
_refine_ls_restrained_S_obs 1.16
_refine_ls_R_factor_all 0.158
_refine_ls_R_factor_obs 0.044
_refine_ls_shift/esd_max -0.001
_refine_ls_shift/esd_mean 0.000
_refine_ls_structure_factor_coef Fsqd
_refine_ls_weighting_details 'w = 1/[\s^2^(Fo^2^)+(0.065P)^2^+1.30P] where P = (Fo^2^+2Fc^2^)/3'
_refine_ls_weighting_scheme calc
_refine_ls_wR_factor_all 0.131
_refine_ls_wR_factor_obs 0.101
_reflns_number_observed 2861
_reflns_number_total 5553
_reflns_observed_criterion I>2\s(I)
_cod_data_source_file fr1121.cif
_cod_data_source_block 1
_cod_depositor_comments
;
The following automatic conversions were performed:

'_refine_ls_weighting_scheme' value 'calc w =
1/[\s^2^(Fo^2^)+(0.065P)^2^+1.30P] where P = (Fo^2^+2Fc^2^)/3' was
changed to 'calc'. New tag '_refine_ls_weighting_details' was
created. The value of the new tag was set to 'w =
1/[\s^2^(Fo^2^)+(0.065P)^2^+1.30P] where P = (Fo^2^+2Fc^2^)/3'.

Automatic conversion script
Id: cif_fix_values 3143 2015-03-26 13:38:13Z robertas 
;
_cod_database_code 2007814

loop_
_symmetry_equiv_pos_as_xyz
'x, y, z'
'-x, -y, z+1/2'
'x+1/2, -y+1/2, z'
'-x+1/2, y+1/2, z+1/2'

loop_
_atom_site_aniso_label
_atom_site_aniso_U_11
_atom_site_aniso_U_22
_atom_site_aniso_U_33
_atom_site_aniso_U_12
_atom_site_aniso_U_13
_atom_site_aniso_U_23
Sn1 0.0453(5) 0.0566(6) 0.0545(5) -0.0021(5) 0.0058(6) -0.0021(5)
Sn2 0.0467(5) 0.0608(6) 0.0601(5) -0.0063(5) 0.0021(6) -0.0072(5)
Br1 0.1081(15) 0.0588(10) 0.0941(11) -0.0056(11) 0.0092(11) -0.0018(9)
Br2 0.0712(11) 0.1128(14) 0.0985(13) -0.0252(11) -0.0065(11) -0.0161(13)
S1 0.066(3) 0.087(3) 0.089(3) 0.006(3) -0.007(2) -0.018(3)
S2 0.071(3) 0.076(3) 0.123(4) 0.005(3) 0.023(3) 0.025(3)
O1 0.059(6) 0.045(5) 0.068(6) 0.004(5) -0.001(5) 0.009(5)
O2 0.045(5) 0.063(6) 0.062(5) -0.010(5) -0.011(5) -0.003(6)
N1 0.060(8) 0.047(7) 0.078(9) -0.004(7) -0.009(7) -0.004(7)
N2 0.057(9) 0.078(10) 0.080(10) 0.011(8) 0.023(8) 0.003(8)
C1 0.066(11) 0.092(13) 0.067(10) -0.009(11) -0.007(8) -0.001(10)
C2 0.069(12) 0.063(11) 0.114(15) -0.028(10) -0.008(11) -0.001(10)
C3 0.068(11) 0.078(12) 0.062(10) 0.012(10) -0.020(8) -0.007(9)
C4 0.077(12) 0.066(11) 0.068(10) -0.020(10) -0.014(9) -0.022(8)
C5 0.069(11) 0.027(8) 0.093(12) -0.013(8) 0.003(9) -0.005(8)
C6 0.095(13) 0.060(10) 0.068(11) -0.029(10) 0.001(9) 0.006(8)
C7 0.055(9) 0.070(9) 0.051(8) 0.017(8) 0.009(8) 0.006(9)
C8 0.108(16) 0.105(15) 0.086(13) -0.012(13) -0.010(11) 0.031(11)
C9 0.106(15) 0.059(11) 0.099(13) -0.012(13) -0.014(11) 0.006(10)
C10 0.067(11) 0.078(12) 0.094(12) 0.025(10) 0.015(9) 0.017(10)
C11 0.096(14) 0.126(16) 0.060(10) 0.008(14) 0.028(10) -0.009(11)
C12 0.058(11) 0.097(13) 0.112(15) 0.033(11) 0.019(10) 0.008(12)
C13 0.033(10) 0.077(13) 0.117(16) 0.010(9) -0.013(10) 0.017(12)
C14 0.066(12) 0.061(10) 0.081(12) -0.010(10) -0.025(9) -0.002(9)
C15 0.052(10) 0.050(9) 0.076(11) 0.015(9) -0.011(9) -0.005(8)
C16 0.095(14) 0.103(14) 0.059(10) -0.023(12) -0.004(9) 0.002(10)
C17 0.050(11) 0.144(19) 0.145(18) -0.035(13) -0.005(11) 0.018(14)
C31 0.052(9) 0.043(8) 0.048(8) 0.011(8) 0.002(6) 0.004(7)
C32 0.075(11) 0.087(13) 0.055(9) -0.014(10) 0.015(8) -0.009(9)
C33 0.109(16) 0.097(14) 0.055(9) 0.024(14) 0.030(10) 0.004(10)
C34 0.042(10) 0.106(15) 0.075(11) 0.009(10) 0.011(9) 0.014(10)
C35 0.061(12) 0.126(16) 0.090(13) -0.019(12) 0.014(10) -0.006(12)
C36 0.033(9) 0.121(15) 0.071(10) -0.024(9) 0.009(7) -0.005(10)
C37 0.097(17) 0.15(2) 0.16(2) 0.011(16) 0.061(16) 0.00(2)
C41 0.037(8) 0.039(8) 0.078(10) -0.020(7) 0.028(7) -0.020(8)
C42 0.054(10) 0.079(11) 0.063(10) -0.014(9) 0.000(8) 0.026(9)
C43 0.052(9) 0.081(11) 0.072(10) -0.035(10) 0.010(9) -0.014(9)
C44 0.058(11) 0.102(14) 0.060(10) -0.020(11) -0.020(9) 0.030(10)
C45 0.050(10) 0.077(12) 0.078(12) 0.001(9) -0.005(9) 0.012(10)
C46 0.056(10) 0.058(10) 0.076(11) -0.005(9) 0.008(8) -0.004(8)
C47 0.094(15) 0.123(16) 0.097(16) -0.015(13) -0.021(11) 0.018(12)
C51 0.066(10) 0.039(8) 0.049(8) 0.004(8) 0.004(7) 0.002(7)
C52 0.083(13) 0.101(14) 0.078(12) 0.019(12) 0.003(10) -0.043(11)
C53 0.089(14) 0.094(14) 0.081(12) 0.005(13) -0.039(11) -0.014(11)
C54 0.073(13) 0.072(12) 0.117(16) 0.004(11) -0.031(12) -0.019(11)
C55 0.071(12) 0.095(13) 0.103(14) 0.013(12) -0.005(11) 0.001(11)
C56 0.074(11) 0.067(10) 0.078(10) 0.011(9) 0.000(10) -0.012(11)
C57 0.088(17) 0.21(3) 0.19(3) 0.030(19) -0.029(18) -0.01(2)
C61 0.056(10) 0.064(10) 0.057(9) 0.005(9) 0.000(8) -0.017(8)
C62 0.057(11) 0.055(10) 0.087(12) 0.001(9) -0.004(9) 0.005(9)
C63 0.077(14) 0.088(15) 0.108(14) 0.010(12) 0.033(11) 0.001(12)
C64 0.064(11) 0.072(13) 0.113(15) -0.001(10) 0.021(10) -0.052(12)
C65 0.121(17) 0.080(13) 0.083(12) -0.023(12) 0.009(12) -0.017(11)
C66 0.080(12) 0.057(11) 0.081(11) -0.011(10) 0.029(9) -0.005(9)
C67 0.115(18) 0.112(17) 0.20(3) -0.051(15) 0.079(18) -0.082(19)
C71 0.031(8) 0.052(8) 0.058(8) 0.018(8) 0.001(7) -0.002(7)
C72 0.064(11) 0.074(12) 0.068(11) -0.008(10) 0.024(8) -0.012(9)
C73 0.083(14) 0.093(14) 0.084(13) -0.008(12) -0.017(11) -0.011(11)
C74 0.124(17) 0.080(13) 0.067(11) 0.012(15) 0.004(12) -0.010(10)
C75 0.122(17) 0.105(16) 0.065(11) 0.031(14) 0.039(11) -0.016(11)
C76 0.104(15) 0.076(12) 0.067(11) 0.000(11) 0.008(10) -0.005(9)
C77 0.29(3) 0.127(19) 0.054(13) 0.06(2) -0.003(16) 0.001(11)
C81 0.069(11) 0.043(8) 0.049(8) 0.006(9) 0.008(7) -0.010(7)
C82 0.045(11) 0.092(14) 0.072(10) 0.009(10) 0.006(8) -0.008(9)
C83 0.045(10) 0.108(15) 0.079(11) -0.013(11) -0.001(9) -0.012(11)
C84 0.095(15) 0.061(11) 0.082(12) 0.028(11) 0.012(11) -0.011(10)
C85 0.093(14) 0.059(10) 0.059(9) 0.002(10) -0.002(9) 0.011(8)
C86 0.062(11) 0.076(11) 0.064(9) -0.007(10) 0.008(8) -0.006(9)
C87 0.14(2) 0.090(16) 0.133(18) 0.029(16) -0.013(16) -0.013(14)

loop_
_atom_site_label
_atom_site_fract_x
_atom_site_fract_y
_atom_site_fract_z
_atom_site_U_iso_or_equiv
_atom_site_thermal_displace_type
_atom_site_calc_flag
_atom_site_refinement_flags
_atom_site_occupancy
_atom_site_disorder_group
_atom_site_type_symbol
Sn1 0.88751(4) 0.51385(9) 0.94414(4) 0.0522(3) Uani d . 1 . Sn
Sn2 0.62105(4) 0.84257(9) 0.71577(4) 0.0559(3) Uani d . 1 . Sn
Br1 0.89742(9) 0.7629(2) 0.96824(8) 0.0870(6) Uani d . 1 . Br
Br2 0.72348(8) 0.9631(2) 0.71958(8) 0.0942(6) Uani d . 1 . Br
S1 0.6672(2) 0.3130(5) 0.8557(2) 0.0805(13) Uani d . 1 . S
S2 0.4970(2) 0.3586(5) 0.8331(2) 0.090(2) Uani d . 1 . S
O1 0.8765(4) 0.2959(9) 0.9203(3) 0.057(3) Uani d . 1 . O
O2 0.5319(4) 0.7322(8) 0.7148(4) 0.057(2) Uani d . 1 . O
N1 0.8018(5) 0.2038(12) 0.8534(5) 0.062(3) Uani d . 1 . N
N2 0.4584(6) 0.6270(13) 0.7817(5) 0.072(4) Uani d . 1 . N
C1 0.5873(7) 0.2736(17) 0.7754(6) 0.075(5) Uani d . 1 . C
C2 0.6198(7) 0.2093(16) 0.8198(7) 0.082(5) Uani d . 1 . C
C3 0.7264(7) 0.3415(16) 0.8137(6) 0.069(5) Uani d . 1 . C
C4 0.7696(7) 0.2288(15) 0.8073(6) 0.070(5) Uani d . 1 . C
C5 0.7969(7) 0.1032(13) 0.8845(7) 0.063(4) Uani d . 1 . C
C6 0.8286(8) 0.0970(16) 0.9292(6) 0.074(5) Uani d . 1 . C
C7 0.8684(6) 0.1911(16) 0.9463(6) 0.059(4) Uani d . 1 . C
C8 0.8978(9) 0.174(2) 0.9967(7) 0.100(6) Uani d . 1 . C
C9 0.7568(9) -0.0004(17) 0.8709(7) 0.088(6) Uani d . 1 . C
C10 0.5538(7) 0.3889(17) 0.7869(6) 0.080(5) Uani d . 1 . C
C11 0.4869(9) 0.516(2) 0.8617(6) 0.094(6) Uani d . 1 . C
C12 0.4443(8) 0.6060(19) 0.8351(7) 0.089(5) Uani d . 1 . C
C13 0.4329(7) 0.5835(17) 0.7414(9) 0.076(5) Uani d . 1 . C
C14 0.4509(8) 0.6108(16) 0.6935(7) 0.069(5) Uani d . 1 . C
C15 0.5004(7) 0.6872(14) 0.6812(6) 0.059(4) Uani d . 1 . C
C16 0.5141(8) 0.7078(18) 0.6251(6) 0.085(5) Uani d . 1 . C
C17 0.3794(7) 0.495(2) 0.7475(9) 0.113(7) Uani d . 1 . C
C31 0.8090(6) 0.4903(12) 0.9868(5) 0.048(3) Uani d . 1 . C
C32 0.8050(7) 0.5319(16) 1.0364(5) 0.073(5) Uani d . 1 . C
C33 0.7507(9) 0.5137(18) 1.0622(6) 0.087(6) Uani d . 1 . C
C34 0.7006(7) 0.4667(18) 1.0396(7) 0.074(5) Uani d . 1 . C
C35 0.7079(8) 0.429(2) 0.9911(7) 0.093(6) Uani d . 1 . C
C36 0.7594(6) 0.4397(17) 0.9643(6) 0.075(5) Uani d . 1 . C
C37 0.6470(10) 0.460(2) 1.0694(10) 0.136(9) Uani d . 1 . C
C41 0.8732(6) 0.5437(14) 0.8658(6) 0.052(4) Uani d . 1 . C
C42 0.8971(6) 0.4693(15) 0.8279(6) 0.065(4) Uani d . 1 . C
C43 0.8854(7) 0.4871(16) 0.7766(6) 0.068(4) Uani d . 1 . C
C44 0.8466(8) 0.583(2) 0.7609(6) 0.073(5) Uani d . 1 . C
C45 0.8236(7) 0.6601(17) 0.7977(7) 0.068(4) Uani d . 1 . C
C46 0.8333(7) 0.6408(15) 0.8477(6) 0.064(4) Uani d . 1 . C
C47 0.8357(8) 0.597(2) 0.7034(7) 0.105(7) Uani d . 1 . C
C51 0.9723(6) 0.4663(13) 0.9724(5) 0.051(4) Uani d . 1 . C
C52 0.9944(9) 0.5164(18) 1.0175(7) 0.087(5) Uani d . 1 . C
C53 1.0492(9) 0.4928(18) 1.0346(7) 0.088(6) Uani d . 1 . C
C54 1.0878(9) 0.4195(19) 1.0085(8) 0.087(6) Uani d . 1 . C
C55 1.0663(8) 0.3659(18) 0.9649(7) 0.089(5) Uani d . 1 . C
C56 1.0095(7) 0.3870(15) 0.9468(7) 0.073(4) Uani d . 1 . C
C57 1.1500(10) 0.402(3) 1.0255(10) 0.161(11) Uani d . 1 . C
C61 0.6565(7) 0.6885(15) 0.6718(5) 0.059(4) Uani d . 1 . C
C62 0.6860(7) 0.7132(15) 0.6267(6) 0.066(4) Uani d . 1 . C
C63 0.7101(8) 0.6128(19) 0.5968(7) 0.091(6) Uani d . 1 . C
C64 0.7045(7) 0.4877(18) 0.6130(8) 0.083(6) Uani d . 1 . C
C65 0.6769(9) 0.4653(19) 0.6601(7) 0.095(6) Uani d . 1 . C
C66 0.6515(8) 0.5606(16) 0.6866(6) 0.073(5) Uani d . 1 . C
C67 0.7274(10) 0.379(2) 0.5816(9) 0.143(11) Uani d . 1 . C
C71 0.6151(6) 0.8088(14) 0.7957(5) 0.047(3) Uani d . 1 . C
C72 0.6554(7) 0.7321(16) 0.8198(6) 0.069(5) Uani d . 1 . C
C73 0.6535(9) 0.705(2) 0.8714(7) 0.087(5) Uani d . 1 . C
C74 0.6100(10) 0.7543(19) 0.9000(7) 0.090(6) Uani d . 1 . C
C75 0.5674(10) 0.825(2) 0.8773(6) 0.097(6) Uani d . 1 . C
C76 0.5698(8) 0.8573(16) 0.8253(6) 0.082(5) Uani d . 1 . C
C77 0.6053(12) 0.722(2) 0.9563(6) 0.157(11) Uani d . 1 . C
C81 0.5767(7) 1.0030(13) 0.6811(5) 0.054(4) Uani d . 1 . C
C82 0.5173(7) 1.0242(18) 0.6883(6) 0.070(5) Uani d . 1 . C
C83 0.4892(7) 1.124(2) 0.6640(7) 0.077(5) Uani d . 1 . C
C84 0.5188(9) 1.2116(17) 0.6333(7) 0.079(5) Uani d . 1 . C
C85 0.5788(9) 1.1918(16) 0.6283(6) 0.070(5) Uani d . 1 . C
C86 0.6073(7) 1.0893(16) 0.6512(6) 0.068(4) Uani d . 1 . C
C87 0.4891(11) 1.3212(19) 0.6079(9) 0.122(8) Uani d . 1 . C
H1A 0.8292 0.2628 0.8618 0.074 Uiso d R 1 . H
H2A 0.4915 0.6727 0.7767 0.086 Uiso d R 1 . H
H1B 0.6168 0.2946 0.7506 0.090 Uiso d R 1 . H
H1C 0.5613 0.2121 0.7599 0.090 Uiso d R 1 . H
H2B 0.6427 0.1378 0.8075 0.098 Uiso d R 1 . H
H2C 0.5903 0.1754 0.8423 0.098 Uiso d R 1 . H
H3A 0.7115 0.3665 0.7808 0.083 Uiso d R 1 . H
H3B 0.7483 0.4131 0.8272 0.083 Uiso d R 1 . H
H4A 0.7966 0.2455 0.7799 0.084 Uiso d R 1 . H
H4B 0.7471 0.1535 0.7986 0.084 Uiso d R 1 . H
H6 0.8242 0.0201 0.9495 0.089 Uiso d R 1 . H
H8A 0.9229 0.2467 1.0026 0.120 Uiso d R 1 . H
H8B 0.9208 0.0959 0.9964 0.120 Uiso d R 1 . H
H8C 0.8690 0.1686 1.0234 0.120 Uiso d R 1 . H
H9A 0.7370 0.0193 0.8395 0.106 Uiso d R 1 . H
H9B 0.7285 -0.0115 0.8977 0.106 Uiso d R 1 . H
H9C 0.7790 -0.0787 0.8669 0.106 Uiso d R 1 . H
H10A 0.5360 0.4204 0.7561 0.096 Uiso d R 1 . H
H10B 0.5798 0.4546 0.7996 0.096 Uiso d R 1 . H
H11A 0.4733 0.5040 0.8961 0.113 Uiso d R 1 . H
H11B 0.5243 0.5585 0.8634 0.113 Uiso d R 1 . H
H12A 0.4429 0.6888 0.8517 0.107 Uiso d R 1 . H
H12B 0.4058 0.5689 0.8362 0.107 Uiso d R 1 . H
H14 0.4280 0.5767 0.6658 0.083 Uiso d R 1 . H
H16A 0.5487 0.7602 0.6223 0.103 Uiso d R 1 . H
H16B 0.4820 0.7507 0.6086 0.103 Uiso d R 1 . H
H16C 0.5209 0.6257 0.6090 0.103 Uiso d R 1 . H
H17A 0.3714 0.4826 0.7832 0.136 Uiso d R 1 . H
H17B 0.3873 0.4121 0.7320 0.136 Uiso d R 1 . H
H17C 0.3460 0.5333 0.7312 0.136 Uiso d R 1 . H
H32 0.8382 0.5696 1.0534 0.087 Uiso d R 1 . H
H33 0.7472 0.5415 1.0971 0.104 Uiso d R 1 . H
H35 0.6749 0.3908 0.9740 0.111 Uiso d R 1 . H
H36 0.7616 0.4105 0.9295 0.090 Uiso d R 1 . H
H37A 0.6174 0.4212 1.0483 0.163 Uiso d R 1 . H
H37B 0.6349 0.5452 1.0792 0.163 Uiso d R 1 . H
H37C 0.6527 0.4079 1.0994 0.163 Uiso d R 1 . H
H42 0.9238 0.4024 0.8381 0.078 Uiso d R 1 . H
H43 0.9043 0.4346 0.7512 0.082 Uiso d R 1 . H
H45 0.7985 0.7304 0.7878 0.082 Uiso d R 1 . H
H46 0.8142 0.6943 0.8727 0.076 Uiso d R 1 . H
H47A 0.8078 0.6646 0.6965 0.126 Uiso d R 1 . H
H47B 0.8214 0.5169 0.6897 0.126 Uiso d R 1 . H
H47C 0.8725 0.6182 0.6878 0.126 Uiso d R 1 . H
H52 0.9694 0.5720 1.0373 0.105 Uiso d R 1 . H
H53 1.0602 0.5215 1.0682 0.106 Uiso d R 1 . H
H55 1.0915 0.3083 0.9462 0.107 Uiso d R 1 . H
H56 0.9957 0.3428 0.9168 0.088 Uiso d R 1 . H
H57A 1.1717 0.3541 1.0004 0.193 Uiso d R 1 . H
H57B 1.1490 0.3544 1.0570 0.193 Uiso d R 1 . H
H57C 1.1685 0.4843 1.0310 0.193 Uiso d R 1 . H
H62 0.6910 0.8020 0.6169 0.080 Uiso d R 1 . H
H63 0.7285 0.6308 0.5646 0.109 Uiso d R 1 . H
H65 0.6767 0.3790 0.6737 0.114 Uiso d R 1 . H
H66 0.6287 0.5403 0.7164 0.087 Uiso d R 1 . H
H67A 0.7443 0.4176 0.5515 0.171 Uiso d R 1 . H
H67B 0.6956 0.3236 0.5719 0.171 Uiso d R 1 . H
H67C 0.7567 0.3300 0.5992 0.171 Uiso d R 1 . H
H72 0.6870 0.6986 0.7995 0.082 Uiso d R 1 . H
H73 0.6835 0.6531 0.8869 0.104 Uiso d R 1 . H
H75 0.5360 0.8595 0.8977 0.117 Uiso d R 1 . H
H76 0.5407 0.9120 0.8100 0.099 Uiso d R 1 . H
H77A 0.6380 0.6688 0.9662 0.188 Uiso d R 1 . H
H77B 0.5696 0.6737 0.9609 0.188 Uiso d R 1 . H
H77C 0.6043 0.7981 0.9770 0.188 Uiso d R 1 . H
H82 0.4959 0.9668 0.7103 0.084 Uiso d R 1 . H
H83 0.4478 1.1344 0.6693 0.093 Uiso d R 1 . H
H85 0.6014 1.2517 0.6083 0.084 Uiso d R 1 . H
H86 0.6487 1.0764 0.6468 0.081 Uiso d R 1 . H
H87A 0.5170 1.3693 0.5880 0.147 Uiso d R 1 . H
H87B 0.4729 1.3761 0.6339 0.147 Uiso d R 1 . H
H87C 0.4582 1.2909 0.5860 0.147 Uiso d R 1 . H

loop_
_atom_type_symbol
_atom_type_description
_atom_type_scat_dispersion_real
_atom_type_scat_dispersion_imag
_atom_type_scat_source
C C 0.0033 0.0016 'International Tables Vol C Tables 4.2.6.8 and 6.1.1.4'
H H 0.0000 0.0000 'International Tables Vol C Tables 4.2.6.8 and 6.1.1.4'
Br Br -0.2901 2.4595 'International Tables Vol C Tables 4.2.6.8 and 6.1.1.4'
N N 0.0061 0.0033 'International Tables Vol C Tables 4.2.6.8 and 6.1.1.4'
O O 0.0106 0.0060 'International Tables Vol C Tables 4.2.6.8 and 6.1.1.4'
S S 0.1246 0.1234 'International Tables Vol C Tables 4.2.6.8 and 6.1.1.4'
Sn Sn -0.6537 1.4246 'International Tables Vol C Tables 4.2.6.8 and 6.1.1.4'

loop_
_geom_angle_atom_site_label_1
_geom_angle_atom_site_label_2
_geom_angle_atom_site_label_3
_geom_angle
_geom_angle_publ_flag
C41 Sn1 C31 113.5(5) no
C41 Sn1 C51 120.9(5) no
C31 Sn1 C51 123.9(5) no
C41 Sn1 O1 82.2(4) no
C31 Sn1 O1 86.5(4) no
C51 Sn1 O1 88.2(4) no
C41 Sn1 Br1 95.9(4) no
C31 Sn1 Br1 93.3(4) no
C51 Sn1 Br1 93.7(4) no
O1 Sn1 Br1 177.9(2) no
C61 Sn2 C71 115.7(6) no
C61 Sn2 C81 122.0(5) no
C71 Sn2 C81 120.9(5) no
C61 Sn2 O2 87.7(5) no
C71 Sn2 O2 82.8(5) no
C81 Sn2 O2 87.9(5) no
C61 Sn2 Br2 92.1(4) no
C71 Sn2 Br2 95.5(4) no
C81 Sn2 Br2 93.9(4) no
O2 Sn2 Br2 178.0(2) no
C3 S1 C2 103.6(8) no
C10 S2 C11 102.3(9) no
C7 O1 Sn1 132.8(9) no
C15 O2 Sn2 134.8(10) no
C5 N1 C4 127.8(14) no
C13 N2 C12 129.7(17) no
C10 C1 C2 117.2(15) no
C1 C2 S1 115.5(11) no
C4 C3 S1 115.6(12) no
N1 C4 C3 111.9(12) no
N1 C5 C6 121.0(14) no
N1 C5 C9 118.9(15) no
C6 C5 C9 120.2(15) no
C5 C6 C7 125.3(15) no
O1 C7 C6 120.4(14) no
O1 C7 C8 120.2(15) no
C6 C7 C8 119.3(15) no
C1 C10 S2 112.1(12) no
C12 C11 S2 116.3(14) no
N2 C12 C11 113.1(14) no
N2 C13 C14 123.5(17) no
N2 C13 C17 118.9(19) no
C14 C13 C17 117.6(19) no
C13 C14 C15 124.8(15) no
O2 C15 C14 121.1(14) no
O2 C15 C16 121.2(15) no
C14 C15 C16 117.6(14) no
C32 C31 C36 118.0(13) no
C32 C31 Sn1 121.1(11) no
C36 C31 Sn1 120.7(10) no
C31 C32 C33 117.7(16) no
C34 C33 C32 124.4(15) no
C35 C34 C33 114.1(15) no
C35 C34 C37 126.8(19) no
C33 C34 C37 119.0(18) no
C34 C35 C36 124.5(17) no
C35 C36 C31 121.0(15) no
C42 C41 C46 114.1(15) no
C42 C41 Sn1 124.3(12) no
C46 C41 Sn1 121.5(10) no
C41 C42 C43 123.5(16) no
C42 C43 C44 120.4(16) no
C45 C44 C43 117.0(14) no
C45 C44 C47 125.3(18) no
C43 C44 C47 117.6(19) no
C46 C45 C44 122.7(16) no
C45 C46 C41 122.0(15) no
C56 C51 C52 114.7(15) no
C56 C51 Sn1 122.5(11) no
C52 C51 Sn1 122.7(11) no
C53 C52 C51 123.6(16) no
C54 C53 C52 122.5(16) no
C53 C54 C55 114.8(17) no
C53 C54 C57 122.3(19) no
C55 C54 C57 123.(2) no
C54 C55 C56 123.7(18) no
C51 C56 C55 120.5(17) no
C62 C61 C66 117.2(13) no
C62 C61 Sn2 120.6(12) no
C66 C61 Sn2 122.2(11) no
C61 C62 C63 121.9(15) no
C64 C63 C62 119.1(16) no
C63 C64 C65 118.1(15) no
C63 C64 C67 120.6(18) no
C65 C64 C67 121.4(19) no
C66 C65 C64 121.9(18) no
C65 C66 C61 121.5(16) no
C72 C71 C76 117.0(14) no
C72 C71 Sn2 120.4(10) no
C76 C71 Sn2 122.5(11) no
C71 C72 C73 123.2(16) no
C74 C73 C72 119.6(19) no
C73 C74 C75 119.2(17) no
C73 C74 C77 121.(2) no
C75 C74 C77 120.(2) no
C74 C75 C76 121.7(17) no
C71 C76 C75 119.1(17) no
C86 C81 C82 118.0(15) no
C86 C81 Sn2 120.2(12) no
C82 C81 Sn2 121.8(12) no
C83 C82 C81 120.9(16) no
C82 C83 C84 122.1(16) no
C83 C84 C85 116.1(16) no
C83 C84 C87 122.(2) no
C85 C84 C87 121.5(19) no
C86 C85 C84 122.4(16) no
C81 C86 C85 120.4(15) no

loop_
_geom_bond_atom_site_label_1
_geom_bond_atom_site_label_2
_geom_bond_site_symmetry_2
_geom_bond_distance
_geom_bond_publ_flag
Sn1 C41 . 2.10(2) no
Sn1 C31 . 2.124(13) no
Sn1 C51 . 2.126(14) no
Sn1 O1 . 2.350(9) no
Sn1 Br1 . 2.660(2) no
Sn2 C61 . 2.124(14) no
Sn2 C71 . 2.125(13) no
Sn2 C81 . 2.143(14) no
Sn2 O2 . 2.331(9) no
Sn2 Br2 . 2.649(2) no
S1 C3 . 1.77(2) no
S1 C2 . 1.79(2) no
S2 C10 . 1.80(2) no
S2 C11 . 1.81(2) no
O1 C7 . 1.29(2) no
O2 C15 . 1.23(2) no
N1 C5 . 1.32(2) no
N1 C4 . 1.43(2) no
N2 C13 . 1.29(2) no
N2 C12 . 1.45(2) no
C1 C10 . 1.45(2) no
C1 C2 . 1.53(2) no
C3 C4 . 1.53(2) no
C5 C6 . 1.38(2) no
C5 C9 . 1.45(2) no
C6 C7 . 1.40(2) no
C7 C8 . 1.49(2) no
C11 C12 . 1.51(2) no
C13 C14 . 1.35(2) no
C13 C17 . 1.54(2) no
C14 C15 . 1.41(2) no
C15 C16 . 1.52(2) no
C31 C32 . 1.37(2) no
C31 C36 . 1.38(2) no
C32 C33 . 1.42(2) no
C33 C34 . 1.37(2) no
C34 C35 . 1.34(2) no
C34 C37 . 1.45(2) no
C35 C36 . 1.37(2) no
C41 C42 . 1.37(2) no
C41 C46 . 1.43(2) no
C42 C43 . 1.38(2) no
C43 C44 . 1.39(2) no
C44 C45 . 1.36(2) no
C44 C47 . 1.53(2) no
C45 C46 . 1.34(2) no
C51 C56 . 1.36(2) no
C51 C52 . 1.38(2) no
C52 C53 . 1.35(2) no
C53 C54 . 1.35(2) no
C54 C55 . 1.36(2) no
C54 C57 . 1.50(3) no
C55 C56 . 1.40(2) no
C61 C62 . 1.38(2) no
C61 C66 . 1.38(2) no
C62 C63 . 1.41(2) no
C63 C64 . 1.37(2) no
C64 C65 . 1.40(2) no
C64 C67 . 1.48(2) no
C65 C66 . 1.34(2) no
C71 C72 . 1.37(2) no
C71 C76 . 1.38(2) no
C72 C73 . 1.38(2) no
C73 C74 . 1.34(2) no
C74 C75 . 1.36(2) no
C74 C77 . 1.51(3) no
C75 C76 . 1.40(2) no
C81 C86 . 1.38(2) no
C81 C82 . 1.39(2) no
C82 C83 . 1.37(2) no
C83 C84 . 1.38(2) no
C84 C85 . 1.39(2) no
C84 C87 . 1.48(2) no
C85 C86 . 1.38(2) no
